data_2200114
loop_
_publ_author_name
'Willett, Roger D.'

_publ_section_title
;
 Tetraaqua(nitromethane)potassium bromide monohydrate
;
_journal_issue 2
_journal_name_full 'Acta Crystallographica Section E'
_journal_page_first m53
_journal_page_last m54
_journal_paper_doi 10.1107/S1600536800020791
_journal_volume 57
_journal_year 2001
_chemical_formula_iupac '[K (C H3 N O2) (H2 O)5] Br, H2 O'
_chemical_formula_moiety 'C H11 K N O6 1+, Br 1-, H2 O1'
_chemical_formula_sum 'C H13 Br K N O7'
_chemical_formula_weight 270.13
_chemical_name_systematic
;
 ?
;
_space_group_IT_number 14
_symmetry_cell_setting monoclinic
_symmetry_space_group_name_Hall '-P 2yn'
_symmetry_space_group_name_H-M 'P 1 21/n 1'
_audit_creation_method SHELXL-97
_cell_angle_alpha 90.00
_cell_angle_beta 97.8960(10)
_cell_angle_gamma 90.00
_cell_formula_units_Z 4
_cell_length_a 6.8004(3)
_cell_length_b 13.8358(5)
_cell_length_c 10.8658(4)
_cell_measurement_reflns_used 4394
_cell_measurement_temperature 293(2)
_cell_measurement_theta_max 23.3
_cell_measurement_theta_min 2.4
_cell_volume 1012.66(7)
_computing_cell_refinement 'SAINT (Bruker, 1996)'
_computing_data_collection 'SMART (Bruker, 1996)'
_computing_data_reduction SAINT
_computing_molecular_graphics 'SHELXTL (Sheldrick, 1997b)'
_computing_publication_material SHELXL97
_computing_structure_refinement 'SHELXL97 (Sheldrick, 1997a)'
_computing_structure_solution 'SHELXS97 (Sheldrick, 1997a)'
_diffrn_ambient_temperature 293(2)
_diffrn_measured_fraction_theta_full .997
_diffrn_measured_fraction_theta_max .997
_diffrn_measurement_device_type 'SMART 1000 area detector'
_diffrn_measurement_method '\f and \w'
_diffrn_radiation_monochromator graphite
_diffrn_radiation_source 'fine-focus sealed tube'
_diffrn_radiation_type MoK\a
_diffrn_radiation_wavelength .71073
_diffrn_reflns_av_R_equivalents .045
_diffrn_reflns_av_sigmaI/netI .031
_diffrn_reflns_limit_h_max 7
_diffrn_reflns_limit_h_min -7
_diffrn_reflns_limit_k_max 15
_diffrn_reflns_limit_k_min -15
_diffrn_reflns_limit_l_max 12
_diffrn_reflns_limit_l_min -11
_diffrn_reflns_number 4394
_diffrn_reflns_theta_full 23.3
_diffrn_reflns_theta_max 23.3
_diffrn_reflns_theta_min 2.4
_diffrn_standards_decay_% 2.6
_diffrn_standards_interval_time 'beginning and end'
_diffrn_standards_number 50
_exptl_absorpt_coefficient_mu 4.47
_exptl_absorpt_correction_T_max .800
_exptl_absorpt_correction_T_min .718
_exptl_absorpt_correction_type multi-scan
_exptl_absorpt_process_details '(XPREP in SHELXTL; Sheldrick, 1997b)'
_exptl_crystal_colour colorless
_exptl_crystal_density_diffrn 1.772
_exptl_crystal_density_method 'not measured'
_exptl_crystal_description needle
_exptl_crystal_F_000 544
_exptl_crystal_size_max .50
_exptl_crystal_size_mid .05
_exptl_crystal_size_min .05
_refine_diff_density_max .44
_refine_diff_density_min -.52
_refine_ls_extinction_coef .0036(14)
_refine_ls_extinction_method SHELXL97
_refine_ls_goodness_of_fit_ref 1.10
_refine_ls_hydrogen_treatment refall
_refine_ls_matrix_type full
_refine_ls_number_parameters 153
_refine_ls_number_reflns 1446
_refine_ls_number_restraints 17
_refine_ls_restrained_S_all 1.10
_refine_ls_R_factor_all .040
_refine_ls_R_factor_gt .037
_refine_ls_shift/su_max .001
_refine_ls_shift/su_mean <0.001
_refine_ls_structure_factor_coef Fsqd
_refine_ls_weighting_details 'calc w = 1/[\s^2^(Fo^2^)+(0.0367P)^2^+2.7724P] where P = (Fo^2^+2Fc^2^)/3'
_refine_ls_weighting_scheme calc
_refine_ls_wR_factor_ref .092
_reflns_number_gt 1362
_reflns_number_total 1446
_reflns_threshold_expression I>2\s(I)
_cod_data_source_file cf6016.cif
_cod_data_source_block I
_cod_original_sg_symbol_H-M 'P 21/n'
_cod_database_code 2200114

loop_
_symmetry_equiv_pos_as_xyz
'x, y, z'
'-x+1/2, y+1/2, -z+1/2'
'-x, -y, -z'
'x-1/2, -y-1/2, z-1/2'

loop_
_atom_site_label
_atom_site_fract_x
_atom_site_fract_y
_atom_site_fract_z
_atom_site_U_iso_or_equiv
_atom_site_adp_type
_atom_site_calc_flag
_atom_site_refinement_flags
_atom_site_occupancy
_atom_site_disorder_assembly
_atom_site_disorder_group
_atom_site_type_symbol
Br .10631(8) .66576(4) -.03113(5) .0476(3) Uani d . 1 . . Br
K .23119(12) .52923(6) .41211(8) .0212(3) Uani d D 1 . . K
O7 .1569(6) .3550(3) .3808(4) .0460(9) Uani d D 1 . . O
O6 .2101(6) .4895(3) .1846(3) .0446(9) Uani d D 1 . . O
O5 .2141(7) .6833(3) .3017(4) .0569(11) Uani d D 1 . . O
O4 .4731(6) .6512(3) -.1998(4) .0564(11) Uani d D 1 . . O
O3 .2656(6) .6654(3) .5625(4) .0496(10) Uani d D 1 . . O
O2 .4316(4) .4578(2) .6055(3) .0325(8) Uani d . 1 . . O
N1 .2844(6) .4423(3) .6622(4) .0468(11) Uani d . 1 . . N
C1 .3134(10) .3942(5) .7861(6) .0512(16) Uani d . 1 . . C
O1 .1123(4) .4671(3) .6151(3) .0386(8) Uani d . 1 . . O
H1A .313(16) .325(8) .766(10) .15(4) Uiso d . 1 . . H
H1B .214(10) .398(5) .830(6) .07(2) Uiso d . 1 . . H
H1C .420(13) .399(6) .830(8) .10(3) Uiso d . 1 . . H
H3A .333(9) .655(4) .640(4) .062(19) Uiso d D 1 . . H
H3B .323(10) .717(4) .531(6) .08(2) Uiso d D 1 . . H
H4A .570(8) .601(4) -.177(6) .08(2) Uiso d D 1 . . H
H4B .377(9) .646(5) -.144(6) .09(2) Uiso d D 1 . . H
H5A .105(9) .723(5) .288(7) .11(3) Uiso d D 1 . . H
H5C .331(11) .721(7) .302(14) .27(8) Uiso d D 1 . . H
H6A .192(10) .541(4) .136(5) .07(2) Uiso d D 1 . . H
H6C .118(9) .441(4) .154(6) .08(2) Uiso d D 1 . . H
H7A .025(6) .348(4) .381(6) .07(2) Uiso d D 1 . . H
H7C .222(8) .310(4) .431(5) .060(18) Uiso d D 1 . . H

loop_
_atom_site_aniso_label
_atom_site_aniso_U_11
_atom_site_aniso_U_22
_atom_site_aniso_U_33
_atom_site_aniso_U_12
_atom_site_aniso_U_13
_atom_site_aniso_U_23
Br .0514(4) .0424(4) .0487(4) -.0064(2) .0060(3) -.0060(2)
K .0131(5) .0239(5) .0266(5) .0003(3) .0033(3) .0015(4)
O7 .044(2) .035(2) .057(2) .0036(17) .0019(19) .0020(18)
O6 .045(2) .046(2) .041(2) -.0068(18) -.0015(17) .0035(18)
O5 .068(3) .044(2) .063(3) .010(2) .022(2) .0158(19)
O4 .051(2) .054(2) .067(3) -.002(2) .018(2) -.005(2)
O3 .058(3) .037(2) .055(3) -.0034(18) .007(2) -.0037(18)
O2 .0165(15) .0436(19) .0389(19) -.0022(13) .0089(13) .0101(14)
N1 .041(3) .041(3) .058(3) -.004(2) .005(2) .003(2)
C1 .034(3) .076(5) .044(3) -.002(3) .006(3) .024(3)
O1 .0128(16) .058(2) .044(2) .0069(14) .0013(14) .0144(16)

loop_
_atom_type_symbol
_atom_type_description
_atom_type_scat_dispersion_real
_atom_type_scat_dispersion_imag
_atom_type_scat_source
C C .0033 .0016 'International Tables Vol C Tables 4.2.6.8 and 6.1.1.4'
H H .0000 .0000 'International Tables Vol C Tables 4.2.6.8 and 6.1.1.4'
N N .0061 .0033 'International Tables Vol C Tables 4.2.6.8 and 6.1.1.4'
Cu Cu .3201 1.2651 'International Tables Vol C Tables 4.2.6.8 and 6.1.1.4'
Br Br -.2901 2.4595 'International Tables Vol C Tables 4.2.6.8 and 6.1.1.4'
Cl Cl .1484 .1585 'International Tables Vol C Tables 4.2.6.8 and 6.1.1.4'
O O .0106 .0060 'International Tables Vol C Tables 4.2.6.8 and 6.1.1.4'
K K .2009 .2494 'International Tables Vol C Tables 4.2.6.8 and 6.1.1.4'

loop_
_geom_angle_atom_site_label_1
_geom_angle_atom_site_label_2
_geom_angle_atom_site_label_3
_geom_angle_site_symmetry_1
_geom_angle_site_symmetry_3
_geom_angle
O1 K O2 3_566 3_666 166.78(12)
O1 K O5 3_566 . 86.50(14)
O2 K O5 3_666 . 82.73(13)
O1 K O7 3_566 . 79.67(13)
O2 K O7 3_666 . 104.35(12)
O5 K O7 . . 141.94(15)
O1 K O3 3_566 . 93.98(13)
O2 K O3 3_666 . 89.47(13)
O5 K O3 . . 69.79(15)
O7 K O3 . . 145.87(14)
O1 K O6 3_566 . 87.64(12)
O2 K O6 3_666 . 81.98(12)
O5 K O6 . . 73.49(14)
O7 K O6 . . 70.69(13)
O3 K O6 . . 143.06(14)
O1 K O2 3_566 . 122.08(11)
O2 K O2 3_666 . 71.14(11)
O5 K O2 . . 136.86(14)
O7 K O2 . . 79.11(12)
O3 K O2 . . 76.11(13)
O6 K O2 . . 132.73(12)
O1 K O1 3_566 . 71.90(12)
O2 K O1 3_666 . 121.27(10)
O5 K O1 . . 134.98(13)
O7 K O1 . . 73.34(13)
O3 K O1 . . 72.82(13)
O6 K O1 . . 141.18(12)
O2 K O1 . . 50.47(9)
K O7 H7A . . 107(4)
K O7 H7C . . 121(4)
H7A O7 H7C . . 109(5)
K O6 H6A . . 113(4)
K O6 H6C . . 116(4)
H6A O6 H6C . . 109(6)
K O5 H5A . . 126(5)
K O5 H5C . . 120(6)
H5A O5 H5C . . 109(7)
H4A O4 H4B . . 107(5)
K O3 H3A . . 118(4)
K O3 H3B . . 111(5)
H3A O3 H3B . . 106(6)
N1 O2 K . 3_666 155.0(3)
N1 O2 K . . 95.6(3)
K O2 K 3_666 . 108.86(11)
O1 N1 O2 . . 120.7(4)
O1 N1 C1 . . 119.3(4)
O2 N1 C1 . . 120.0(4)
N1 C1 H1A . . 104(7)
N1 C1 H1B . . 117(4)
H1A C1 H1B . . 101(8)
N1 C1 H1C . . 119(6)
H1A C1 H1C . . 101(8)
H1B C1 H1C . . 112(7)
N1 O1 K . 3_566 157.5(3)
N1 O1 K . . 93.1(3)
K O1 K 3_566 . 108.10(12)

loop_
_geom_bond_atom_site_label_1
_geom_bond_atom_site_label_2
_geom_bond_site_symmetry_2
_geom_bond_distance
_geom_bond_publ_flag
K O1 3_566 2.315(3) ?
K O2 3_666 2.334(3) ?
K O5 . 2.441(4) ?
K O7 . 2.477(4) ?
K O3 . 2.484(4) ?
K O6 . 2.517(4) ?
K O2 . 2.543(3) ?
K O1 . 2.598(3) ?
O7 H7A . .90(4) ?
O7 H7C . .90(4) ?
O6 H6A . .88(4) ?
O6 H6C . .94(4) ?
O5 H5A . .92(4) ?
O5 H5C . .95(5) ?
O4 H4A . .96(4) ?
O4 H4B . .95(4) ?
O3 H3A . .91(4) ?
O3 H3B . .90(4) ?
O2 N1 . 1.263(5) ?
O2 K 3_666 2.334(3) ?
N1 O1 . 1.259(5) ?
N1 C1 . 1.491(7) ?
C1 H1A . .98(11) ?
C1 H1B . .88(7) ?
C1 H1C . .81(9) ?
O1 K 3_566 2.315(3) ?

loop_
_geom_torsion_atom_site_label_1
_geom_torsion_atom_site_label_2
_geom_torsion_atom_site_label_3
_geom_torsion_atom_site_label_4
_geom_torsion_site_symmetry_1
_geom_torsion_site_symmetry_4
_geom_torsion
O1 K O2 N1 3_566 . -5.5(3)
O2 K O2 N1 3_666 . 174.8(3)
O5 K O2 N1 . . 118.8(3)
O7 K O2 N1 . . -75.8(3)
O3 K O2 N1 . . 80.5(3)
O6 K O2 N1 . . -126.3(3)
O1 K O2 N1 . . 1.5(3)
K K O2 N1 3_666 . 174.8(3)
K K O2 N1 3_566 . -1.9(3)
O1 K O2 K 3_566 3_666 179.78(13)
O5 K O2 K . 3_666 -55.9(2)
O7 K O2 K . 3_666 109.41(15)
O3 K O2 K . 3_666 -94.27(15)
O6 K O2 K . 3_666 58.9(2)
O1 K O2 K . 3_666 -173.3(2)
N1 K O2 K . 3_666 -174.8(3)
K K O2 K 3_566 3_666 -176.72(12)
K O2 N1 O1 3_666 . 165.5(5)
K O2 N1 O1 . . -2.8(5)
K O2 N1 C1 3_666 . -14.5(10)
K O2 N1 C1 . . 177.3(5)
K O2 N1 K 3_666 . 168.2(7)
O1 K N1 O1 3_566 . -7.3(3)
O2 K N1 O1 3_666 . 172.3(3)
O5 K N1 O1 . . 86.1(3)
O7 K N1 O1 . . -84.5(3)
O3 K N1 O1 . . 84.8(3)
O6 K N1 O1 . . -102.7(3)
O2 K N1 O1 . . 177.3(5)
K K N1 O1 3_666 . 173.9(3)
K K N1 O1 3_566 . -5.0(2)
O1 K N1 O2 3_566 . 175.3(3)
O2 K N1 O2 3_666 . -5.0(3)
O5 K N1 O2 . . -91.2(3)
O7 K N1 O2 . . 98.2(3)
O3 K N1 O2 . . -92.5(3)
O6 K N1 O2 . . 80.0(3)
O1 K N1 O2 . . -177.3(5)
K K N1 O2 3_666 . -3.4(2)
K K N1 O2 3_566 . 177.7(3)
O2 N1 O1 K . 3_566 163.4(6)
C1 N1 O1 K . 3_566 -16.6(12)
K N1 O1 K . 3_566 160.7(9)
O2 N1 O1 K . . 2.7(5)
C1 N1 O1 K . . -177.3(5)
O1 K O1 N1 3_566 . 172.3(4)
O2 K O1 N1 3_666 . -8.9(3)
O5 K O1 N1 . . -122.3(3)
O7 K O1 N1 . . 88.0(3)
O3 K O1 N1 . . -87.4(3)
O6 K O1 N1 . . 110.7(3)
O2 K O1 N1 . . -1.5(3)
K K O1 N1 3_666 . -5.2(3)
K K O1 N1 3_566 . 172.3(4)
O2 K O1 K 3_666 3_566 178.74(13)
O5 K O1 K . 3_566 65.3(2)
O7 K O1 K . 3_566 -84.31(16)
O3 K O1 K . 3_566 100.22(16)
O6 K O1 K . 3_566 -61.6(2)
O2 K O1 K . 3_566 -173.8(2)
N1 K O1 K . 3_566 -172.3(4)
K K O1 K 3_666 3_566 -177.57(13)
